data_7110483
loop_
_publ_author_name
'Xu, Yan'
'Zhu, Hao-Guo'
'Cai, Hu'
'You, Xiao-Zeng'

_publ_section_title
;
 [MoV2MoVI6VIV8O40(PO4)]5&#x2212;: the first polyanion with a tetra-capped
 Keggin structure
;
_journal_issue 9
_journal_name_full 'Chemical Communications'
_journal_page_first 787
_journal_paper_doi 10.1039/a900928k
_journal_year 1999
_chemical_formula_sum 'C12 H50 Mo8 N12 Na Ni2 O45 P V8'
_chemical_formula_weight 2429.06
_chemical_name_systematic
; 
 ? 
;
_space_group_IT_number 95
_symmetry_cell_setting tetragonal
_symmetry_space_group_name_Hall 'P 4cw 2c'
_symmetry_space_group_name_H-M 'P 43 2 2'
_atom_sites_solution_hydrogens geom
_atom_sites_solution_primary direct
_atom_sites_solution_secondary difmap
_audit_creation_method SHELXL
_cell_angle_alpha 90.00
_cell_angle_beta 90.00
_cell_angle_gamma 90.00
_cell_formula_units_Z 4
_cell_length_a 15.829(2)
_cell_length_b 15.829(2)
_cell_length_c 28.712(6)
_cell_measurement_reflns_used 30
_cell_measurement_temperature 293(2)
_cell_measurement_theta_max 5.23
_cell_measurement_theta_min 1.21
_cell_volume 7194(2)
_computing_structure_refinement 'SHELXL-93 (Sheldrick, 1993)'
_computing_structure_solution 'SHELXS-86 (Sheldrick, 1990)'
_diffrn_ambient_temperature 293(2)
_diffrn_measurement_device 'Siemens P4'
_diffrn_measurement_method '\w scans'
_diffrn_radiation_monochromator graphite
_diffrn_radiation_source 'fine-focus sealed tube'
_diffrn_radiation_type MoK\a
_diffrn_radiation_wavelength 0.71073
_diffrn_reflns_av_R_equivalents 0.0250
_diffrn_reflns_av_sigmaI/netI 0.0925
_diffrn_reflns_limit_h_max 17
_diffrn_reflns_limit_h_min -1
_diffrn_reflns_limit_k_max 17
_diffrn_reflns_limit_k_min 0
_diffrn_reflns_limit_l_max 31
_diffrn_reflns_limit_l_min -31
_diffrn_reflns_number 12486
_diffrn_reflns_theta_max 23.05
_diffrn_reflns_theta_min 1.82
_diffrn_standards_decay_% 0
_diffrn_standards_interval_count 97
_diffrn_standards_number 3
_exptl_absorpt_coefficient_mu 2.954
_exptl_absorpt_correction_T_max 0.2970
_exptl_absorpt_correction_T_min 0.2649
_exptl_absorpt_correction_type
;
empirical via \y scans
North,A.C.T., Phllips,D.C. & Mathews,F.S.(1968), Acta Cryst. A24, 351--359
;
_exptl_crystal_colour black
_exptl_crystal_density_diffrn 2.243
_exptl_crystal_description needle
_exptl_crystal_F_000 4672
_exptl_crystal_size_max 0.22
_exptl_crystal_size_mid 0.16
_exptl_crystal_size_min 0.14
_refine_diff_density_max 3.443
_refine_diff_density_min -1.076
_refine_diff_density_rms 0.268
_refine_ls_abs_structure_details 'Flack H D (1983), Acta Cryst. A39, 876-881'
_refine_ls_abs_structure_Flack 0.54(6)
_refine_ls_extinction_method none
_refine_ls_goodness_of_fit_all 1.161
_refine_ls_goodness_of_fit_obs 1.299
_refine_ls_matrix_type full
_refine_ls_number_parameters 382
_refine_ls_number_reflns 5046
_refine_ls_number_restraints 250
_refine_ls_restrained_S_all 1.166
_refine_ls_restrained_S_obs 1.255
_refine_ls_R_factor_all 0.1103
_refine_ls_R_factor_obs 0.0765
_refine_ls_shift/esd_max 0.375
_refine_ls_shift/esd_mean 0.022
_refine_ls_structure_factor_coef Fsqd
_refine_ls_weighting_details 'w=1/[\s^2^(Fo^2^)+(0.1100P)^2^+0.0000P] where P=(Fo^2^+2Fc^2^)/3'
_refine_ls_weighting_scheme calc
_refine_ls_wR_factor_all 0.2256
_refine_ls_wR_factor_obs 0.1987
_reflns_number_observed 3384
_reflns_number_total 5048
_reflns_observed_criterion >2sigma(I)
_cod_data_source_file 900928Ksup1.cif
_cod_data_source_block ee
_cod_depositor_comments
;
The following automatic conversions were performed:

'_symmetry_cell_setting' value 'Tetragonal' changed to 'tetragonal'
according to /home/saulius/struct/CIF-dictionaries/cif_core.dic
dictionary named 'cif_core.dic' version 2.4.2 from 2011-04-26.

Automatic conversion script
Id: cif_fix_values 1891 2012-01-12 08:04:46Z andrius 

The following automatic conversions were performed:

'_refine_ls_weighting_scheme' value 'calc
w=1/[\s^2^(Fo^2^)+(0.1100P)^2^+0.0000P] where P=(Fo^2^+2Fc^2^)/3' was
changed to 'calc'. New tag '_refine_ls_weighting_details' was
created. The value of the new tag was set to
'w=1/[\s^2^(Fo^2^)+(0.1100P)^2^+0.0000P] where P=(Fo^2^+2Fc^2^)/3'.

Automatic conversion script
Id: cif_fix_values 3143 2015-03-26 13:38:13Z robertas 
;
_cod_original_cell_volume 7194.0(20)
_cod_original_sg_symbol_H-M P4(3)22
_cod_database_code 7110483

loop_
_symmetry_equiv_pos_as_xyz
'x, y, z'
'-x, -y, z+1/2'
'-y, x, z+3/4'
'y, -x, z+1/4'
'-x, y, -z'
'x, -y, -z+1/2'
'y, x, -z+1/4'
'-y, -x, -z+3/4'

loop_
_atom_site_aniso_label
_atom_site_aniso_U_11
_atom_site_aniso_U_22
_atom_site_aniso_U_33
_atom_site_aniso_U_23
_atom_site_aniso_U_13
_atom_site_aniso_U_12
Mo1 0.0239(5) 0.0270(6) 0.0384(6) 0.0089(5) 0.0067(5) -0.0037(5)
Mo2 0.0222(5) 0.0240(6) 0.0317(5) 0.0054(5) -0.0011(5) 0.0020(5)
Mo3 0.0411(6) 0.0312(5) 0.0203(4) 0.0012(4) 0.0020(6) -0.0003(7)
Mo4 0.0400(6) 0.0192(4) 0.0325(5) -0.0014(4) -0.0028(6) -0.0016(7)
V1 0.0216(10) 0.0224(10) 0.0234(9) 0.0044(9) -0.0092(9) -0.0091(9)
V2 0.0284(11) 0.0177(10) 0.0256(10) 0.0040(9) 0.0111(9) 0.0026(9)
V3 0.0502(12) 0.0269(10) 0.0232(9) -0.0068(8) -0.0013(12) 0.0041(14)
P 0.0140(13) 0.0134(13) 0.0158(12) 0.0001(14) 0.000 0.000
V4 0.0174(10) 0.0297(12) 0.0442(13) -0.0114(15) 0.000 0.000
V5 0.0131(10) 0.0336(12) 0.0533(14) 0.028(2) 0.000 0.000
Na 0.038(2) 0.038(2) 0.030(2) 0.0002(14) 0.0002(14) 0.025(2)
Ni 0.0607(9) 0.0348(7) 0.0298(6) -0.0005(7) 0.0012(8) 0.0017(6)
Mo1' 0.011(2) 0.020(2) 0.017(2) -0.0029(14) 0.0062(15) -0.002(2)
Mo2' 0.015(2) 0.023(2) 0.019(2) -0.0008(15) -0.001(2) 0.004(2)
Mo3' 0.007(2) 0.013(2) 0.012(2) -0.001(2) 0.005(2) 0.005(2)
Mo4' 0.007(2) 0.013(2) 0.011(2) -0.0021(15) -0.0045(14) -0.0031(15)
V1' 0.006(2) 0.008(2) 0.011(2) 0.001(2) -0.002(2) 0.000(2)
V2' 0.018(2) 0.020(2) 0.017(2) 0.002(2) 0.003(2) -0.001(2)
V3' 0.007(2) 0.010(2) 0.010(2) 0.000(2) 0.001(2) -0.002(2)

loop_
_atom_site_label
_atom_site_type_symbol
_atom_site_fract_x
_atom_site_fract_y
_atom_site_fract_z
_atom_site_U_iso_or_equiv
_atom_site_thermal_displace_type
_atom_site_occupancy
_atom_site_calc_flag
_atom_site_refinement_flags
_atom_site_disorder_group
Mo1 Mo 0.34078(7) -0.13376(7) -0.19721(4) 0.0298(3) Uani 0.8564(6) d P 1
Mo2 Mo 0.65555(7) -0.13771(7) -0.20036(3) 0.0260(3) Uani 0.8564(6) d P 1
Mo3 Mo 0.49559(8) -0.04643(6) -0.12590(3) 0.0309(3) Uani 0.8564(6) d P 1
Mo4 Mo 0.50095(9) 0.22573(6) -0.22890(3) 0.0306(3) Uani 0.8564(6) d P 1
V1 V 0.65942(12) 0.09263(12) -0.17682(6) 0.0225(5) Uani 0.8564(6) d P 1
V2 V 0.33768(13) 0.08860(12) -0.17428(6) 0.0239(6) Uani 0.8564(6) d P 1
V3 V 0.4962(2) 0.14424(12) -0.13326(6) 0.0334(5) Uani 0.8564(6) d P 1
O1 O 0.6995(4) -0.0220(4) -0.1924(2) 0.023(2) Uiso 0.8564(6) d P 1
O2 O 0.4128(5) 0.0494(5) -0.1257(3) 0.037(2) Uiso 0.8564(6) d P 1
O3 O 0.7109(6) 0.1136(6) -0.2401(3) 0.055(3) Uiso 0.8564(6) d P 1
O4 O 0.2836(5) -0.0238(5) -0.1854(3) 0.032(2) Uiso 0.8564(6) d P 1
O5 O 0.5752(5) 0.0532(6) -0.1346(3) 0.039(2) Uiso 0.8564(6) d P 1
O6 O 0.5773(5) 0.1893(5) -0.1775(3) 0.031(2) Uiso 0.8564(6) d P 1
O7 O 0.5944(5) 0.2285(5) -0.2717(2) 0.021(2) Uiso 0.8564(6) d P 1
O8 O 0.4287(5) 0.1952(5) -0.2768(3) 0.039(2) Uiso 0.8564(6) d P 1
O9 O 0.4031(6) -0.1194(6) -0.1409(3) 0.054(3) Uiso 0.8564(6) d P 1
O10 O 0.2951(5) -0.1086(5) -0.2616(3) 0.039(2) Uiso 0.8564(6) d P 1
O11 O 0.5773(5) -0.1137(5) -0.1545(3) 0.035(2) Uiso 0.8564(6) d P 1
O12 O 0.2677(5) 0.1326(5) -0.1429(3) 0.036(2) Uiso 0.8564(6) d P 1
O13 O 0.5002(6) -0.0697(5) -0.0687(3) 0.046(2) Uiso 0.8564(6) d P 1
O14 O 0.2687(5) -0.2010(5) -0.1773(3) 0.038(2) Uiso 0.8564(6) d P 1
O15 O 0.4893(6) 0.3294(5) -0.2211(3) 0.044(2) Uiso 0.8564(6) d P 1
O16 O 0.7236(6) -0.1991(6) -0.1717(3) 0.054(3) Uiso 0.8564(6) d P 1
O17 O 0.7342(6) 0.1288(5) -0.1413(3) 0.038(2) Uiso 0.8564(6) d P 1
O18 O 0.4903(6) 0.2043(5) -0.0879(3) 0.048(2) Uiso 0.8564(6) d P 1
O19 O 0.4198(5) 0.1780(5) -0.1828(3) 0.032(2) Uiso 0.8564(6) d P 1
P P 0.4990(2) 0.0000 -0.2500 0.0144(7) Uani 1 d S 3
O22 O 0.4442(4) -0.0122(5) -0.2071(2) 0.035(2) Uiso 1 d . 3
O23 O 0.5544(4) -0.0773(4) -0.2558(2) 0.039(2) Uiso 1 d . 3
V4 V 0.75398(13) 0.0000 -0.2500 0.0304(6) Uani 1 d S .
V5 V 0.24218(13) 0.0000 -0.2500 0.0333(6) Uani 1 d S .
O20 O 0.1367(7) 0.0000 -0.2500 0.054(3) Uiso 1 d S .
O21 O 0.8546(7) 0.0000 -0.2500 0.056(3) Uiso 1 d S .
Na Na 0.4258(2) 0.5742(2) -0.1250 0.0356(13) Uani 1 d SU .
OW1 O 0.6814(10) 0.3186(10) -0.1250 0.159(9) Uiso 1 d S .
Ni Ni -0.02459(8) -0.22774(7) -0.25390(4) 0.0418(4) Uani 1 d D .
N1 N 0.0309(4) -0.2646(5) -0.31303(13) 0.083(4) Uiso 1 d D .
H1C H -0.0084(4) -0.2908(5) -0.33051(13) 0.100 Uiso 1 d R .
H1D H 0.0723(4) -0.3019(5) -0.30687(13) 0.100 Uiso 1 d R .
N2 N -0.0053(8) -0.1104(6) -0.2874(3) 0.067(3) Uiso 1 d . .
H2C H 0.0439(8) -0.0865(6) -0.2788(3) 0.080 Uiso 1 d R .
H2D H -0.0478(8) -0.0747(6) -0.2805(3) 0.080 Uiso 1 d R .
N3 N 0.0886(2) -0.2190(10) -0.2234(2) 0.118(5) Uiso 1 d D .
H3C H 0.1162(2) -0.1729(10) -0.2336(2) 0.142 Uiso 1 d R .
H3D H 0.1204(2) -0.2650(10) -0.2291(2) 0.142 Uiso 1 d R .
N4 N -0.0691(7) -0.1692(7) -0.1911(4) 0.065(3) Uiso 1 d U .
H4C H -0.0994(7) -0.2063(7) -0.1742(4) 0.078 Uiso 1 d R .
H4D H -0.1019(7) -0.1245(7) -0.1981(4) 0.078 Uiso 1 d R .
N5 N -0.1500(4) -0.2492(2) -0.2854(2) 0.066(3) Uiso 1 d D .
H5C H -0.1493(4) -0.2492(2) -0.3168(2) 0.080 Uiso 1 d R .
H5D H -0.1850(4) -0.2081(2) -0.2757(2) 0.080 Uiso 1 d R .
C1 C 0.0612(10) -0.1910(9) -0.3393(5) 0.073(4) Uiso 1 d . .
H1A H 0.0738(10) -0.2065(9) -0.3709(5) 0.088 Uiso 1 d R .
H1B H 0.1114(10) -0.1698(9) -0.3247(5) 0.088 Uiso 1 d R .
C2 C -0.0016(8) -0.1272(6) -0.3369(3) 0.039(2) Uiso 1 d . .
H2A H 0.0107(8) -0.0783(6) -0.3555(3) 0.047 Uiso 1 d R .
H2B H -0.0544(8) -0.1512(6) -0.3467(3) 0.047 Uiso 1 d R .
C3 C 0.0681(9) -0.2099(9) -0.1687(4) 0.069(3) Uiso 1 d U .
H3A H 0.0478(9) -0.2629(9) -0.1570(4) 0.083 Uiso 1 d R .
H3B H 0.1182(9) -0.1948(9) -0.1517(4) 0.083 Uiso 1 d R .
C4 C 0.0006(9) -0.1463(7) -0.1645(4) 0.054(2) Uiso 1 d U .
H4A H -0.0122(9) -0.1391(7) -0.1320(4) 0.065 Uiso 1 d R .
H4B H 0.0208(9) -0.0935(7) -0.1765(4) 0.065 Uiso 1 d R .
C5 C -0.1815(2) -0.3253(2) -0.2633(2) 0.098(6) Uiso 1 d D .
H5A H -0.2135(2) -0.3526(2) -0.2874(2) 0.118 Uiso 1 d R .
H5B H -0.2190(2) -0.3157(2) -0.2376(2) 0.118 Uiso 1 d R .
C6 C -0.1142(2) -0.3687(4) -0.2387(2) 0.129(5) Uiso 0.43(3) d PDU .
H6A H -0.0987(2) -0.4073(4) -0.2635(2) 0.155 Uiso 1 d R .
H6B H -0.1387(2) -0.4029(4) -0.2142(2) 0.155 Uiso 1 d R .
N6 N -0.0318(2) -0.3408(2) -0.2229(2) 0.120(5) Uiso 0.43(3) d PDU 1
H6C H -0.0343(2) -0.3421(2) -0.1916(2) 0.144 Uiso 1 d R 1
H6D H 0.0121(2) -0.3727(2) -0.2323(2) 0.144 Uiso 1 d R 1
C6' C -0.1199(2) -0.3892(3) -0.2509(3) 0.124(5) Uiso 0.57(3) d PDU 2
N6' N -0.0418(3) -0.3591(2) -0.2304(2) 0.111(5) Uiso 0.57(3) d PDU 2
Mo1' Mo 0.4873(3) 0.0409(3) -0.12494(13) 0.0160(9) Uani 0.1436(6) d PDU 2
Mo2' Mo 0.5065(4) 0.2257(2) -0.2684(2) 0.0188(9) Uani 0.1436(6) d PDU 2
Mo3' Mo 0.3381(3) 0.1222(2) -0.1901(2) 0.0104(10) Uani 0.1436(6) d PDU 2
Mo4' Mo 0.6533(3) 0.1384(3) -0.20066(13) 0.0102(9) Uani 0.1436(6) d PDU 2
V1' V 0.6548(5) -0.1058(6) -0.1812(2) 0.0079(13) Uani 0.1436(6) d PDU 2
V2' V 0.4956(3) -0.1487(3) -0.1336(2) 0.0182(13) Uani 0.1436(6) d PDU 2
V3' V 0.3352(4) -0.0834(5) -0.1756(3) 0.0089(12) Uani 0.1436(6) d PDU 2
O1' O 0.7390(5) 0.1640(15) -0.1671(4) 0.011(5) Uiso 0.1436(6) d PDU 2
O2' O 0.3946(24) 0.1236(24) -0.1337(12) 0.012(2) Uiso 0.1436(6) d PU 2
O3' O 0.7074(8) -0.1206(20) -0.1339(3) 0.014(5) Uiso 0.1436(6) d PDU 2
O4' O 0.4938(22) 0.3326(4) -0.2732(11) 0.016(5) Uiso 0.1436(6) d PDU 2
O5' O 0.4345(27) 0.1699(26) -0.3132(13) 0.018(3) Uiso 0.1436(6) d PU 2
O6' O 0.5700(25) -0.0443(26) -0.1335(13) 0.013(2) Uiso 0.1436(6) d PU 2
O7' O 0.5665(26) 0.1161(25) -0.1569(13) 0.013(2) Uiso 0.1436(6) d PU 2
O8' O 0.2672(7) -0.1454(8) -0.1517(6) 0.009(5) Uiso 0.1436(6) d PDU 2
O9' O 0.4102(4) -0.0419(4) -0.1065(5) 0.016(2) Uiso 0.1436(6) d PDU 2
O10' O 0.5923(27) 0.2082(27) -0.3199(14) 0.019(3) Uiso 0.1436(6) d PU 2
O11' O 0.6788(23) 0.0150(25) -0.1926(12) 0.010(2) Uiso 0.1436(6) d PU 2
O12' O 0.3053(21) -0.0968(22) -0.2461(14) 0.006(3) Uiso 0.1436(6) d PU 2
O13' O 0.2876(8) 0.0338(5) -0.1892(13) 0.011(2) Uiso 0.1436(6) d PDU 2
O14' O 0.2815(7) 0.2031(6) -0.1657(6) 0.016(5) Uiso 0.1436(6) d PDU 2
O15' O 0.5244(12) -0.2125(7) -0.0928(4) 0.016(5) Uiso 0.1436(6) d PDU 2
O16' O 0.5680(26) 0.2102(26) -0.1940(14) 0.016(2) Uiso 0.1436(6) d PU 2
O17' O 0.5224(11) 0.0595(18) -0.0696(3) 0.016(5) Uiso 0.1436(6) d PDU 2
O18' O 0.7120(7) 0.1251(20) -0.2460(3) 0.011(3) Uiso 0.1436(6) d PDU 2
O19' O 0.4132(26) 0.2091(26) -0.2198(13) 0.015(2) Uiso 0.1436(6) d PU 2

loop_
_atom_type_symbol
_atom_type_description
_atom_type_scat_dispersion_real
_atom_type_scat_dispersion_imag
_atom_type_scat_source
C C 0.0033 0.0016 'International Tables Vol C Tables 4.2.6.8 and 6.1.1.4'
H H 0.0000 0.0000 'International Tables Vol C Tables 4.2.6.8 and 6.1.1.4'
N N 0.0061 0.0033 'International Tables Vol C Tables 4.2.6.8 and 6.1.1.4'
O O 0.0106 0.0060 'International Tables Vol C Tables 4.2.6.8 and 6.1.1.4'
P P 0.1023 0.0942 'International Tables Vol C Tables 4.2.6.8 and 6.1.1.4'
V V 0.3005 0.5294 'International Tables Vol C Tables 4.2.6.8 and 6.1.1.4'
Ni Ni 0.3393 1.1124 'International Tables Vol C Tables 4.2.6.8 and 6.1.1.4'
Mo Mo -1.6832 0.6857 'International Tables Vol C Tables 4.2.6.8 and 6.1.1.4'
Na Na 0.0362 0.0249 'International Tables Vol C Tables 4.2.6.8 and 6.1.1.4'

loop_
_geom_angle_atom_site_label_1
_geom_angle_atom_site_label_2
_geom_angle_atom_site_label_3
_geom_angle
_geom_angle_site_symmetry_1
_geom_angle_site_symmetry_3
O14 Mo1 O8 108.6(4) . 6_554
O14 Mo1 O9 98.1(4) . .
O8 Mo1 O9 90.9(4) 6_554 .
O14 Mo1 O4 100.9(4) . .
O8 Mo1 O4 150.2(3) 6_554 .
O9 Mo1 O4 89.3(4) . .
O14 Mo1 O10 101.2(4) . .
O8 Mo1 O10 90.2(3) 6_554 .
O9 Mo1 O10 159.2(4) . .
O4 Mo1 O10 79.7(3) . .
O14 Mo1 V5 105.4(3) . .
O8 Mo1 V5 123.4(3) 6_554 .
O9 Mo1 V5 127.3(3) . .
O4 Mo1 V5 40.7(2) . .
O10 Mo1 V5 39.0(2) . .
O16 Mo2 O11 101.6(4) . .
O16 Mo2 O7 95.5(4) . 6_554
O11 Mo2 O7 96.5(3) . 6_554
O16 Mo2 O3 104.8(4) . 6_554
O11 Mo2 O3 151.9(4) . 6_554
O7 Mo2 O3 90.4(3) 6_554 6_554
O16 Mo2 O1 104.9(4) . .
O11 Mo2 O1 87.9(3) . .
O7 Mo2 O1 157.9(3) 6_554 .
O3 Mo2 O1 76.3(3) 6_554 .
O16 Mo2 V4 108.6(3) . .
O11 Mo2 V4 122.1(3) . .
O7 Mo2 V4 127.1(2) 6_554 .
O3 Mo2 V4 38.8(3) 6_554 .
O1 Mo2 V4 37.5(2) . .
O13 Mo3 O11 105.9(4) . .
O13 Mo3 O9 96.9(4) . .
O11 Mo3 O9 95.0(4) . .
O13 Mo3 O2 101.0(4) . .
O11 Mo3 O2 152.4(3) . .
O9 Mo3 O2 87.6(4) . .
O13 Mo3 O5 105.2(4) . .
O11 Mo3 O5 87.7(4) . .
O9 Mo3 O5 156.1(4) . .
O2 Mo3 O5 79.5(3) . .
O13 Mo3 V3 106.6(3) . .
O11 Mo3 V3 122.5(3) . .
O9 Mo3 V3 126.1(3) . .
O2 Mo3 V3 41.2(2) . .
O5 Mo3 V3 38.4(2) . .
O15 Mo4 O8 106.8(4) . .
O15 Mo4 O7 98.5(4) . .
O8 Mo4 O7 90.4(3) . .
O15 Mo4 O6 104.6(4) . .
O8 Mo4 O6 148.0(4) . .
O7 Mo4 O6 90.8(3) . .
O15 Mo4 O19 102.3(4) . .
O8 Mo4 O19 89.7(3) . .
O7 Mo4 O19 158.2(3) . .
O6 Mo4 O19 77.9(3) . .
O15 Mo4 V3 107.1(3) . .
O8 Mo4 V3 123.0(3) . .
O7 Mo4 V3 127.4(2) . .
O6 Mo4 V3 38.9(2) . .
O19 Mo4 V3 38.9(2) . .
O17 V1 O5 102.7(4) . .
O17 V1 O1 103.1(4) . .
O5 V1 O1 93.9(3) . .
O17 V1 O6 101.8(4) . .
O5 V1 O6 78.6(3) . .
O1 V1 O6 155.0(3) . .
O17 V1 O3 102.0(4) . .
O5 V1 O3 155.3(4) . .
O1 V1 O3 79.5(3) . .
O6 V1 O3 97.3(3) . .
O17 V1 V4 104.2(3) . .
O5 V1 V4 129.9(3) . .
O1 V1 V4 39.0(2) . .
O6 V1 V4 134.1(2) . .
O3 V1 V4 40.6(3) . .
O17 V1 V3 105.3(3) . .
O5 V1 V3 38.5(3) . .
O1 V1 V3 128.7(2) . .
O6 V1 V3 40.1(2) . .
O3 V1 V3 133.0(3) . .
V4 V1 V3 150.30(9) . .
O12 V2 O2 99.2(4) . .
O12 V2 O19 102.7(4) . .
O2 V2 O19 85.0(3) . .
O12 V2 O10 102.7(4) . 6_554
O2 V2 O10 158.1(4) . 6_554
O19 V2 O10 89.6(3) . 6_554
O12 V2 O4 100.5(4) . .
O2 V2 O4 95.3(3) . .
O19 V2 O4 156.5(3) . .
O10 V2 O4 81.3(3) 6_554 .
O12 V2 V3 103.8(3) . .
O2 V2 V3 43.5(3) . .
O19 V2 V3 41.5(2) . .
O10 V2 V3 128.3(3) 6_554 .
O4 V2 V3 134.7(2) . .
O12 V2 V5 105.4(3) . .
O2 V2 V5 133.1(3) . .
O19 V2 V5 126.0(2) . .
O10 V2 V5 39.7(2) 6_554 .
O4 V2 V5 41.6(2) . .
V3 V2 V5 150.56(9) . .
O18 V3 O5 119.9(4) . .
O18 V3 O6 110.4(4) . .
O5 V3 O6 80.3(4) . .
O18 V3 O19 113.2(4) . .
O5 V3 O19 126.9(3) . .
O6 V3 O19 80.3(3) . .
O18 V3 O2 108.3(4) . .
O5 V3 O2 82.5(3) . .
O6 V3 O2 141.2(3) . .
O19 V3 O2 82.8(3) . .
O18 V3 V2 117.1(4) . .
O5 V3 V2 109.2(3) . .
O6 V3 V2 114.6(2) . .
O19 V3 V2 41.4(2) . .
O2 V3 V2 41.5(2) . .
O18 V3 V1 123.3(4) . .
O5 V3 V1 38.5(3) . .
O6 V3 V1 41.7(2) . .
O19 V3 V1 107.9(2) . .
O2 V3 V1 114.2(3) . .
V2 V3 V1 119.62(8) . .
O18 V3 Mo3 122.1(3) . .
O5 V3 Mo3 41.4(3) . .
O6 V3 Mo3 114.5(2) . .
O19 V3 Mo3 108.9(2) . .
O2 V3 Mo3 41.0(2) . .
V2 V3 Mo3 73.95(7) . .
V1 V3 Mo3 76.04(7) . .
O18 V3 Mo4 118.7(3) . .
O5 V3 Mo4 106.7(3) . .
O6 V3 Mo4 40.2(2) . .
O19 V3 Mo4 40.2(2) . .
O2 V3 Mo4 115.5(2) . .
V2 V3 Mo4 77.51(7) . .
V1 V3 Mo4 73.47(6) . .
Mo3 V3 Mo4 119.16(6) . .
V4 O1 Mo2 103.3(3) . .
V4 O1 V1 100.0(3) . .
Mo2 O1 V1 140.1(4) . .
V2 O2 Mo3 130.0(4) . .
V2 O2 V3 95.0(4) . .
Mo3 O2 V3 97.8(4) . .
V4 O3 Mo2 102.0(4) . 6_554
V4 O3 V1 97.0(4) . .
Mo2 O3 V1 129.6(5) 6_554 .
Mo1 O4 V2 127.6(4) . .
Mo1 O4 V5 99.0(3) . .
V2 O4 V5 96.9(3) . .
V1 O5 V3 102.9(4) . .
V1 O5 Mo3 139.8(5) . .
V3 O5 Mo3 100.2(4) . .
V3 O6 Mo4 100.9(4) . .
V3 O6 V1 98.2(3) . .
Mo4 O6 V1 128.3(4) . .
Mo2 O7 Mo4 129.9(4) 6_554 .
Mo4 O8 Mo1 154.0(5) . 6_554
Mo1 O9 Mo3 131.2(5) . .
V5 O10 V2 99.5(4) . 6_554
V5 O10 Mo1 99.9(3) . .
V2 O10 Mo1 139.2(4) 6_554 .
Mo2 O11 Mo3 153.6(5) . .
V2 O19 V3 97.1(4) . .
V2 O19 Mo4 142.6(4) . .
V3 O19 Mo4 100.9(4) . .
O23 P O23 109.2(5) 6_554 .
O23 P O22 110.1(4) 6_554 .
O23 P O22 108.5(4) . .
O23 P O22 108.5(4) 6_554 6_554
O23 P O22 110.1(4) . 6_554
O22 P O22 110.3(5) . 6_554
O21 V4 O1 117.0(2) . .
O21 V4 O1 117.0(2) . 6_554
O1 V4 O1 125.9(4) . 6_554
O21 V4 O3 110.5(3) . .
O1 V4 O3 83.2(3) . .
O1 V4 O3 78.4(3) 6_554 .
O21 V4 O3 110.5(3) . 6_554
O1 V4 O3 78.4(3) . 6_554
O1 V4 O3 83.2(3) 6_554 6_554
O3 V4 O3 138.9(5) . 6_554
O21 V4 V1 120.29(5) . .
O1 V4 V1 40.9(2) . .
O1 V4 V1 107.3(2) 6_554 .
O3 V4 V1 42.4(3) . .
O3 V4 V1 112.6(3) 6_554 .
O21 V4 V1 120.29(5) . 6_554
O1 V4 V1 107.3(2) . 6_554
O1 V4 V1 40.9(2) 6_554 6_554
O3 V4 V1 112.6(3) . 6_554
O3 V4 V1 42.4(3) 6_554 6_554
V1 V4 V1 119.41(10) . 6_554
O20 V5 O10 115.6(2) . 6_554
O20 V5 O10 115.6(2) . .
O10 V5 O10 128.8(5) 6_554 .
O20 V5 O4 109.1(2) . 6_554
O10 V5 O4 81.4(3) 6_554 6_554
O10 V5 O4 82.4(3) . 6_554
O20 V5 O4 109.1(2) . .
O10 V5 O4 82.4(3) 6_554 .
O10 V5 O4 81.4(3) . .
O4 V5 O4 141.8(5) 6_554 .
O20 V5 V2 120.30(5) . .
O10 V5 V2 40.8(2) 6_554 .
O10 V5 V2 108.7(2) . .
O4 V5 V2 114.7(2) 6_554 .
O4 V5 V2 41.5(2) . .
N1 Ni N3 89.9(3) . .
N1 Ni N6 98.1(3) . .
N3 Ni N6 85.3(4) . .
N1 Ni N2 78.9(4) . .
N3 Ni N2 90.5(5) . .
N6 Ni N2 174.9(4) . .
N1 Ni N4 169.7(4) . .
N3 Ni N4 84.0(4) . .
N6 Ni N4 89.6(3) . .
N2 Ni N4 92.9(4) . .
N1 Ni N6' 92.3(3) . .
N3 Ni N6' 92.4(5) . .
N2 Ni N6' 170.7(3) . .
N4 Ni N6' 96.3(3) . .
N1 Ni N5 90.1(2) . .
N3 Ni N5 174.9(5) . .
N6 Ni N5 89.7(2) . .
N2 Ni N5 94.5(3) . .
N4 Ni N5 96.6(3) . .
N6' Ni N5 82.5(2) . .
C1 N1 Ni 110.4(7) . .
C1 N1 H1C 107.7(6) . .
Ni N1 H1C 107.7(2) . .
C1 N1 H1D 112.6(6) . .
Ni N1 H1D 110.2(2) . .
H1C N1 H1D 108.1 . .
C2 N2 Ni 106.9(7) . .
C2 N2 H2C 108.2(7) . .
Ni N2 H2C 111.6(3) . .
C2 N2 H2D 111.2(7) . .
Ni N2 H2D 110.1(3) . .
H2C N2 H2D 108.9 . .
C3 N3 Ni 104.7(6) . .
C3 N3 H3C 110.1(7) . .
Ni N3 H3C 110.3(4) . .
C3 N3 H3D 111.3(7) . .
Ni N3 H3D 111.5(4) . .
H3C N3 H3D 108.9 . .
C4 N4 Ni 108.3(8) . .
C4 N4 H4C 107.3(7) . .
Ni N4 H4C 110.3(3) . .
C4 N4 H4D 112.0(7) . .
Ni N4 H4D 110.0(3) . .
H4C N4 H4D 108.9 . .
C5 N5 Ni 104.9(4) . .
C5 N5 H5C 116.3(3) . .
Ni N5 H5C 113.6(2) . .
C5 N5 H5D 104.6(3) . .
Ni N5 H5D 108.37(14) . .
H5C N5 H5D 108.6 . .
C2 C1 N1 108.2(11) . .
C2 C1 H1A 111.9(7) . .
N1 C1 H1A 110.6(6) . .
C2 C1 H1B 108.0(8) . .
N1 C1 H1B 108.9(6) . .
H1A C1 H1B 109.1 . .
C1 C2 N2 102.0(10) . .
C1 C2 H2A 113.9(7) . .
N2 C2 H2A 113.9(6) . .
C1 C2 H2B 108.2(8) . .
N2 C2 H2B 109.0(7) . .
H2A C2 H2B 109.4 . .
C4 C3 N3 106.8(10) . .
C4 C3 H3A 109.0(8) . .
N3 C3 H3A 109.3(7) . .
C4 C3 H3B 112.8(7) . .
N3 C3 H3B 110.6(6) . .
H3A C3 H3B 108.4 . .
N4 C4 C3 110.6(10) . .
N4 C4 H4A 113.3(7) . .
C3 C4 H4A 108.4(7) . .
N4 C4 H4B 107.0(7) . .
C3 C4 H4B 109.0(8) . .
H4A C4 H4B 108.4 . .
C6' C5 C6 19.3(3) . .
C6' C5 N5 117.1(4) . .
C6 C5 N5 110.8(4) . .
C6' C5 H5A 102.6(3) . .
C6 C5 H5A 121.6(3) . .
N5 C5 H5A 103.8(3) . .
C6' C5 H5B 109.8(3) . .
C6 C5 H5B 98.9(3) . .
N5 C5 H5B 114.8(3) . .
H5A C5 H5B 107.4 . .
N6' C6 C5 138.6(5) . .
C5 C6 N6 132.0(4) . .
N6' C6 H6A 89.1(4) . .
C5 C6 H6A 97.3(3) . .
N6 C6 H6A 101.2(3) . .
N6' C6 H6B 108.2(4) . .
C5 C6 H6B 108.9(2) . .
N6 C6 H6B 107.6(3) . .
H6A C6 H6B 106.3 . .
C6 N6 Ni 100.5(3) . .
C6 N6 H6C 105.5(3) . .
Ni N6 H6C 117.8(2) . .
C6 N6 H6D 115.5(3) . .
Ni N6 H6D 108.85(14) . .
H6C N6 H6D 108.8 . .
C5 C6' N6' 116.3(3) . .
C5 C6' H6A 126.3(10) . .
N6' C6' H6A 85.5(6) . .
C5 C6' H6B 100.8(4) . .
N6' C6' H6B 84.7(5) . .
H6A C6' H6B 131.0(9) . .
C6 N6' C6' 17.8(4) . .
C6 N6' Ni 100.3(3) . .
C6' N6' Ni 106.9(3) . .
C6 N6' H6C 109.1(6) . .
Ni N6' H6C 93.6(2) . .
C6 N6' H6D 153.5(7) . .
Ni N6' H6D 95.3(3) . .
H6C N6' H6D 91.1(6) . .

loop_
_geom_bond_atom_site_label_1
_geom_bond_atom_site_label_2
_geom_bond_distance
_geom_bond_site_symmetry_2
Mo1 O14 1.661(9) .
Mo1 O8 1.855(9) 6_554
Mo1 O9 1.908(9) .
Mo1 O4 1.990(8) .
Mo1 O10 2.024(8) .
Mo1 V5 3.036(2) .
Mo2 O16 1.668(10) .
Mo2 O11 1.847(8) .
Mo2 O7 1.910(7) 6_554
Mo2 O3 1.959(9) 6_554
Mo2 O1 1.972(7) .
Mo2 V4 3.035(2) .
Mo3 O13 1.684(8) .
Mo3 O11 1.866(8) .
Mo3 O9 1.913(10) .
Mo3 O2 2.005(8) .
Mo3 O5 2.034(9) .
Mo3 V3 3.026(2) .
Mo4 O15 1.667(8) .
Mo4 O8 1.852(8) .
Mo4 O7 1.923(7) .
Mo4 O6 1.993(8) .
Mo4 O19 1.993(8) .
Mo4 V3 3.035(2) .
V1 O17 1.665(8) .
V1 O5 1.908(9) .
V1 O1 1.973(7) .
V1 O6 2.008(8) .
V1 O3 2.017(9) .
V1 V4 2.967(2) .
V1 V3 2.985(3) .
V2 O12 1.589(8) .
V2 O2 1.935(8) .
V2 O19 1.936(8) .
V2 O10 1.987(8) 6_554
V2 O4 2.001(8) .
V2 V3 2.908(3) .
V2 V5 2.996(2) .
V3 O18 1.616(8) .
V3 O5 1.908(9) .
V3 O6 1.942(8) .
V3 O19 1.943(8) .
V3 O2 2.010(9) .
O1 V4 1.898(7) .
O3 V4 1.945(10) .
O3 Mo2 1.959(9) 6_554
O4 V5 2.002(7) .
O7 Mo2 1.910(7) 6_554
O8 Mo1 1.855(9) 6_554
O10 V5 1.940(8) .
O10 V2 1.987(8) 6_554
P O23 1.514(7) 6_554
P O23 1.514(7) .
P O22 1.518(6) .
P O22 1.518(6) 6_554
V4 O21 1.593(11) .
V4 O1 1.898(7) 6_554
V4 O3 1.945(10) 6_554
V4 O11' 2.05(4) .
V4 O11' 2.05(4) 6_554
V4 O18' 2.09(3) 6_554
V4 O18' 2.09(3) .
V4 V1 2.967(2) 6_554
V4 V1' 3.029(8) .
V5 O20 1.670(11) .
V5 O12' 1.83(3) 6_554
V5 O12' 1.83(3) .
V5 O10 1.940(8) 6_554
V5 O13' 1.96(3) .
V5 O13' 1.96(3) 6_554
V5 O4 2.002(7) 6_554
V5 V3' 2.910(8) .
V5 V3' 2.910(8) 6_554
Ni N1 1.999(4) .
Ni N3 1.999(4) .
Ni N6 2.003(3) .
Ni N2 2.114(10) .
Ni N4 2.146(10) .
Ni N6' 2.203(3) .
Ni N5 2.208(7) .
N1 C1 1.47(2) .
N1 H1C 0.90 .
N1 H1D 0.90 .
N2 C2 1.447(12) .
N2 H2C 0.90 .
N2 H2D 0.90 .
N3 C3 1.609(14) .
N3 H3C 0.90 .
N3 H3D 0.90 .
N4 C4 1.39(2) .
N4 H4C 0.90 .
N4 H4D 0.90 .
N5 C5 1.450(4) .
N5 H5C 0.90 .
N5 H5D 0.90 .
C1 C2 1.42(2) .
C1 H1A 0.96 .
C1 H1B 0.96 .
C2 H2A 0.96 .
C2 H2B 0.96 .
C3 C4 1.47(2) .
C3 H3A 0.96 .
C3 H3B 0.96 .
C4 H4A 0.96 .
C4 H4B 0.96 .
C5 C6' 1.449(4) .
C5 C6 1.450(4) .
C5 H5A 0.96 .
C5 H5B 0.96 .
C6 N6' 1.181(5) .
C6 N6 1.450(4) .
C6 H6A 0.97 .
C6 H6B 0.97 .
N6 H6C 0.90 .
N6 H6D 0.90 .
C6' N6' 1.451(4) .
